data_4070096
loop_
_publ_author_name
'M\'enard, Gabriel'
'Jong, Howard'
'Fryzuk, Michael D.'

_publ_section_title
;
 Synthesis and Characterization of a New Thiophene-Bridged
 Diamidophosphine [NPN] Donor Set and Its Coordination Chemistry with
 Zirconium(IV): Unexpected Deprotonation&#x2212;Lithiation Sequence with a
 Mesitylaminothiophene Precursor
;
_journal_issue 17
_journal_name_full Organometallics
_journal_page_first 5253
_journal_paper_doi 10.1021/om900612n
_journal_volume 28
_journal_year 2009
_chemical_formula_moiety 'C32 H31 Cl2 N2 P S2 Zr'
_chemical_formula_sum 'C32 H31 Cl2 N2 P S2 Zr'
_chemical_formula_weight 700.80
_chemical_name_systematic
;
 ?
;
_space_group_IT_number 14
_symmetry_cell_setting monoclinic
_symmetry_space_group_name_Hall '-P 2yn'
_symmetry_space_group_name_H-M 'P 1 21/n 1'
_atom_sites_solution_hydrogens geom
_atom_sites_solution_primary direct
_atom_sites_solution_secondary difmap
_audit_creation_method SHELXL-97
_cell_angle_alpha 90.000(5)
_cell_angle_beta 92.685(5)
_cell_angle_gamma 90.000(5)
_cell_formula_units_Z 4
_cell_length_a 8.578(5)
_cell_length_b 19.944(5)
_cell_length_c 18.983(5)
_cell_measurement_reflns_used 3550
_cell_measurement_temperature 173(2)
_cell_measurement_theta_max 23.5906
_cell_measurement_theta_min 2.3785
_cell_volume 3244(2)
_computing_structure_refinement 'SHELXL-97 (Sheldrick, 1997)'
_diffrn_ambient_temperature 173(2)
_diffrn_measured_fraction_theta_full 0.998
_diffrn_measured_fraction_theta_max 0.998
_diffrn_radiation_monochromator graphite
_diffrn_radiation_source 'fine-focus sealed tube'
_diffrn_radiation_type MoK\a
_diffrn_radiation_wavelength 0.71069
_diffrn_reflns_av_R_equivalents 0.0776
_diffrn_reflns_av_sigmaI/netI 0.0731
_diffrn_reflns_limit_h_max 10
_diffrn_reflns_limit_h_min -10
_diffrn_reflns_limit_k_max 21
_diffrn_reflns_limit_k_min -24
_diffrn_reflns_limit_l_max 22
_diffrn_reflns_limit_l_min -23
_diffrn_reflns_number 28937
_diffrn_reflns_theta_full 25.70
_diffrn_reflns_theta_max 25.70
_diffrn_reflns_theta_min 1.48
_exptl_absorpt_coefficient_mu 0.706
_exptl_absorpt_correction_T_max 0.9451
_exptl_absorpt_correction_T_min 0.7837
_exptl_absorpt_correction_type multi-scan
_exptl_crystal_colour yellow
_exptl_crystal_density_diffrn 1.435
_exptl_crystal_density_method 'not measured'
_exptl_crystal_description needle
_exptl_crystal_F_000 1432
_exptl_crystal_size_max 0.5
_exptl_crystal_size_mid 0.11
_exptl_crystal_size_min 0.08
_refine_diff_density_max 0.481
_refine_diff_density_min -0.395
_refine_diff_density_rms 0.079
_refine_ls_extinction_method none
_refine_ls_goodness_of_fit_ref 0.979
_refine_ls_hydrogen_treatment mixed
_refine_ls_matrix_type full
_refine_ls_number_parameters 367
_refine_ls_number_reflns 6164
_refine_ls_number_restraints 0
_refine_ls_restrained_S_all 0.979
_refine_ls_R_factor_all 0.0919
_refine_ls_R_factor_gt 0.0403
_refine_ls_shift/su_max 0.042
_refine_ls_shift/su_mean 0.002
_refine_ls_structure_factor_coef Fsqd
_refine_ls_weighting_details 'calc w=1/[\s^2^(Fo^2^)+(0.0305P)^2^+1.8695P] where P=(Fo^2^+2Fc^2^)/3'
_refine_ls_weighting_scheme calc
_refine_ls_wR_factor_gt 0.0726
_refine_ls_wR_factor_ref 0.0880
_reflns_number_gt 3826
_reflns_number_total 6164
_reflns_threshold_expression >2sigma(I)
_cod_data_source_file om900612n_si_005.cif
_cod_data_source_block mf711
_cod_depositor_comments
;
The following automatic conversions were performed:

'_symmetry_cell_setting' value 'Monoclinic' changed to 'monoclinic'
according to /home/saulius/struct/CIF-dictionaries/cif_core.dic
dictionary named 'cif_core.dic' version 2.4.2 from 2011-04-26.

Automatic conversion script
Id: cif_fix_values 1715 2011-07-08 13:25:40Z adriana 
;
_cod_original_sg_symbol_H-M P2(1)/n
_cod_database_code 4070096

loop_
_symmetry_equiv_pos_as_xyz
'x, y, z'
'-x+1/2, y+1/2, -z+1/2'
'-x, -y, -z'
'x-1/2, -y-1/2, z-1/2'

loop_
_atom_site_label
_atom_site_type_symbol
_atom_site_fract_x
_atom_site_fract_y
_atom_site_fract_z
_atom_site_U_iso_or_equiv
_atom_site_adp_type
_atom_site_occupancy
_atom_site_symmetry_multiplicity
_atom_site_calc_flag
_atom_site_refinement_flags
C01 C 0.6598(4) 0.2487(2) 0.24444(16) 0.0258(8) Uani 1 1 d .
C02 C 0.7492(4) 0.29864(18) 0.21667(18) 0.0262(8) Uani 1 1 d .
C03 C 0.8396(4) 0.3331(2) 0.26996(18) 0.0315(9) Uani 1 1 d .
H03 H 0.9068 0.3696 0.2608 0.038 Uiso 1 1 calc R
C04 C 0.8190(4) 0.3080(2) 0.33523(19) 0.0341(10) Uani 1 1 d .
H04 H 0.8700 0.3252 0.3769 0.041 Uiso 1 1 calc R
C05 C 0.6386(4) 0.11853(19) 0.17991(17) 0.0250(8) Uani 1 1 d .
C06 C 0.7157(4) 0.10271(19) 0.11959(18) 0.0240(8) Uani 1 1 d .
C07 C 0.7879(4) 0.03802(19) 0.12390(19) 0.0284(9) Uani 1 1 d .
H07 H 0.8442 0.0184 0.0873 0.034 Uiso 1 1 calc R
C08 C 0.7654(4) 0.0082(2) 0.1874(2) 0.0354(10) Uani 1 1 d .
H08 H 0.8056 -0.0348 0.2000 0.042 Uiso 1 1 calc R
C09 C 0.3570(4) 0.1847(2) 0.21968(19) 0.0293(9) Uani 1 1 d .
C10 C 0.2606(5) 0.1368(2) 0.1882(2) 0.0480(12) Uani 1 1 d .
H10 H 0.2955 0.1107 0.1502 0.058 Uiso 1 1 calc R
C11 C 0.1138(5) 0.1273(3) 0.2124(3) 0.0656(15) Uani 1 1 d .
H11 H 0.0473 0.0947 0.1902 0.079 Uiso 1 1 calc R
C12 C 0.0619(5) 0.1630(3) 0.2667(3) 0.0680(17) Uani 1 1 d .
H12 H -0.0392 0.1548 0.2832 0.082 Uiso 1 1 calc R
C13 C 0.1551(5) 0.2112(3) 0.2979(2) 0.0637(16) Uani 1 1 d .
H13 H 0.1183 0.2369 0.3358 0.076 Uiso 1 1 calc R
C14 C 0.3032(5) 0.2223(2) 0.2743(2) 0.0452(12) Uani 1 1 d .
H14 H 0.3678 0.2560 0.2959 0.054 Uiso 1 1 calc R
C15 C 0.8168(5) 0.3749(2) 0.12488(18) 0.0315(10) Uani 1 1 d .
C16 C 0.7210(5) 0.4301(2) 0.1141(2) 0.0421(11) Uani 1 1 d .
C17 C 0.7893(7) 0.4923(2) 0.0980(2) 0.0546(14) Uani 1 1 d .
H17 H 0.7246 0.5303 0.0890 0.066 Uiso 1 1 calc R
C18 C 0.9478(7) 0.4984(3) 0.0953(2) 0.0586(16) Uani 1 1 d .
C19 C 1.0405(6) 0.4424(3) 0.1050(2) 0.0552(14) Uani 1 1 d .
H19 H 1.1502 0.4468 0.1018 0.066 Uiso 1 1 calc R
C20 C 0.9789(5) 0.3797(2) 0.11912(19) 0.0407(11) Uani 1 1 d .
C21 C 1.0844(5) 0.3201(2) 0.1282(2) 0.0533(13) Uani 1 1 d .
H21A H 1.1934 0.3350 0.1304 0.080 Uiso 1 1 calc R
H21B H 1.0670 0.2896 0.0882 0.080 Uiso 1 1 calc R
H21C H 1.0620 0.2967 0.1720 0.080 Uiso 1 1 calc R
C22 C 0.5464(6) 0.4261(2) 0.1204(2) 0.0603(14) Uani 1 1 d .
H22A H 0.4974 0.4113 0.0754 0.090 Uiso 1 1 calc R
H22B H 0.5059 0.4703 0.1325 0.090 Uiso 1 1 calc R
H22C H 0.5225 0.3939 0.1574 0.090 Uiso 1 1 calc R
C23 C 1.0212(8) 0.5666(3) 0.0828(3) 0.095(2) Uani 1 1 d .
H23A H 0.9440 0.5962 0.0592 0.143 Uiso 1 1 calc R
H23B H 1.1108 0.5613 0.0531 0.143 Uiso 1 1 calc R
H23C H 1.0561 0.5863 0.1282 0.143 Uiso 1 1 calc R
C24 C 0.7405(4) 0.11811(18) -0.00581(17) 0.0226(8) Uani 1 1 d .
C25 C 0.8863(4) 0.1179(2) -0.03603(19) 0.0315(9) Uani 1 1 d .
C26 C 0.8938(4) 0.0963(2) -0.10524(19) 0.0339(10) Uani 1 1 d .
H26 H 0.9917 0.0974 -0.1267 0.041 Uiso 1 1 calc R
C27 C 0.7652(5) 0.0735(2) -0.14414(19) 0.0332(10) Uani 1 1 d .
C28 C 0.6241(4) 0.06958(19) -0.11146(18) 0.0306(9) Uani 1 1 d .
H28 H 0.5358 0.0513 -0.1368 0.037 Uiso 1 1 calc R
C29 C 0.6085(4) 0.09162(18) -0.04286(17) 0.0238(8) Uani 1 1 d .
C30 C 0.4537(4) 0.08657(19) -0.00889(19) 0.0301(9) Uani 1 1 d .
H30A H 0.3771 0.0656 -0.0419 0.045 Uiso 1 1 calc R
H30B H 0.4178 0.1315 0.0033 0.045 Uiso 1 1 calc R
H30C H 0.4656 0.0593 0.0340 0.045 Uiso 1 1 calc R
C31 C 1.0323(4) 0.1392(2) 0.0050(2) 0.0465(12) Uani 1 1 d .
H31A H 1.1039 0.1010 0.0100 0.070 Uiso 1 1 calc R
H31B H 1.0053 0.1548 0.0518 0.070 Uiso 1 1 calc R
H31C H 1.0827 0.1756 -0.0201 0.070 Uiso 1 1 calc R
C32 C 0.7746(5) 0.0545(2) -0.22102(19) 0.0516(13) Uani 1 1 d .
H32A H 0.7744 0.0952 -0.2499 0.077 Uiso 1 1 calc R
H32B H 0.6844 0.0266 -0.2354 0.077 Uiso 1 1 calc R
H32C H 0.8709 0.0293 -0.2275 0.077 Uiso 1 1 calc R
N01 N 0.7490(3) 0.31112(15) 0.14341(14) 0.0278(7) Uani 1 1 d .
N02 N 0.7192(3) 0.14743(15) 0.06276(14) 0.0233(7) Uani 1 1 d .
P01 P 0.54785(11) 0.19788(5) 0.18493(5) 0.0254(2) Uani 1 1 d .
S01 S 0.69220(11) 0.24240(6) 0.33491(5) 0.0339(2) Uani 1 1 d .
S02 S 0.65801(12) 0.05581(5) 0.24192(5) 0.0345(3) Uani 1 1 d .
Cl01 Cl 0.83619(15) 0.28600(6) -0.03011(5) 0.0530(3) Uani 1 1 d .
Cl02 Cl 0.42068(13) 0.27395(6) 0.00984(5) 0.0472(3) Uani 1 1 d .
Zr1 Zr 0.67453(4) 0.24941(2) 0.060704(17) 0.02654(10) Uani 1 1 d .

loop_
_atom_site_aniso_label
_atom_site_aniso_U_11
_atom_site_aniso_U_22
_atom_site_aniso_U_33
_atom_site_aniso_U_23
_atom_site_aniso_U_13
_atom_site_aniso_U_12
C01 0.0276(19) 0.030(2) 0.0199(17) -0.0049(19) 0.0030(14) -0.005(2)
C02 0.033(2) 0.022(2) 0.023(2) -0.0041(16) -0.0002(16) -0.0021(17)
C03 0.036(2) 0.033(2) 0.026(2) -0.0048(18) 0.0038(17) -0.0109(18)
C04 0.037(2) 0.038(3) 0.026(2) -0.0105(19) -0.0027(17) -0.0083(19)
C05 0.024(2) 0.027(2) 0.024(2) 0.0043(16) 0.0010(15) -0.0062(16)
C06 0.0187(19) 0.027(2) 0.026(2) -0.0013(17) -0.0028(15) -0.0079(16)
C07 0.025(2) 0.027(2) 0.033(2) -0.0019(18) -0.0046(17) -0.0024(17)
C08 0.031(2) 0.030(2) 0.044(3) 0.005(2) -0.0081(19) -0.0017(18)
C09 0.024(2) 0.035(3) 0.029(2) 0.0063(18) -0.0026(16) -0.0015(17)
C10 0.029(2) 0.058(3) 0.056(3) -0.005(2) 0.001(2) -0.012(2)
C11 0.031(3) 0.073(4) 0.092(4) 0.008(3) -0.008(3) -0.018(3)
C12 0.024(3) 0.111(5) 0.070(4) 0.027(4) 0.007(3) -0.001(3)
C13 0.032(3) 0.113(5) 0.046(3) -0.005(3) 0.008(2) 0.017(3)
C14 0.032(2) 0.068(3) 0.035(2) -0.006(2) -0.0012(19) 0.005(2)
C15 0.049(3) 0.026(2) 0.020(2) -0.0073(17) 0.0008(18) -0.014(2)
C16 0.066(3) 0.035(3) 0.025(2) -0.008(2) 0.000(2) -0.005(2)
C17 0.114(5) 0.026(3) 0.024(2) -0.006(2) 0.005(3) -0.012(3)
C18 0.113(5) 0.040(3) 0.023(2) -0.005(2) 0.017(3) -0.039(3)
C19 0.081(4) 0.059(4) 0.026(2) -0.012(2) 0.012(2) -0.043(3)
C20 0.056(3) 0.047(3) 0.019(2) -0.0064(19) 0.0029(19) -0.024(2)
C21 0.045(3) 0.068(4) 0.047(3) -0.008(3) 0.003(2) -0.010(3)
C22 0.086(4) 0.040(3) 0.055(3) -0.009(2) 0.000(3) 0.017(3)
C23 0.185(7) 0.052(4) 0.051(3) -0.008(3) 0.030(4) -0.068(4)
C24 0.025(2) 0.024(2) 0.0190(19) -0.0004(16) 0.0025(15) 0.0017(16)
C25 0.027(2) 0.039(3) 0.029(2) 0.0022(18) 0.0009(17) -0.0009(18)
C26 0.034(2) 0.039(3) 0.029(2) 0.0013(19) 0.0095(18) 0.0033(19)
C27 0.043(3) 0.033(3) 0.024(2) 0.0011(18) 0.0017(18) 0.0105(19)
C28 0.034(2) 0.031(2) 0.026(2) -0.0036(17) -0.0056(17) 0.0033(18)
C29 0.028(2) 0.021(2) 0.022(2) 0.0010(16) -0.0047(16) 0.0015(16)
C30 0.028(2) 0.029(2) 0.033(2) -0.0055(18) -0.0003(17) -0.0015(17)
C31 0.025(2) 0.070(4) 0.045(3) -0.004(2) 0.0041(19) -0.007(2)
C32 0.065(3) 0.066(4) 0.025(2) -0.006(2) 0.008(2) 0.009(3)
N01 0.0361(19) 0.0239(19) 0.0235(17) 0.0010(14) 0.0006(13) -0.0102(14)
N02 0.0239(17) 0.0277(19) 0.0182(15) 0.0007(13) 0.0001(13) -0.0059(13)
P01 0.0290(6) 0.0266(6) 0.0204(5) -0.0012(4) 0.0005(4) -0.0050(4)
S01 0.0405(6) 0.0410(7) 0.0201(5) -0.0018(5) 0.0002(4) -0.0094(5)
S02 0.0414(6) 0.0345(6) 0.0275(5) 0.0094(5) -0.0009(4) -0.0053(5)
Cl01 0.0828(9) 0.0462(7) 0.0314(6) -0.0013(5) 0.0181(5) -0.0282(6)
Cl02 0.0564(7) 0.0424(7) 0.0409(6) -0.0035(5) -0.0170(5) 0.0099(5)
Zr1 0.0375(2) 0.02374(19) 0.01829(17) 0.00037(17) -0.00005(13) -0.00689(19)

loop_
_atom_type_symbol
_atom_type_description
_atom_type_scat_dispersion_real
_atom_type_scat_dispersion_imag
_atom_type_scat_source
C C 0.0033 0.0016 'International Tables Vol C Tables 4.2.6.8 and 6.1.1.4'
H H 0.0000 0.0000 'International Tables Vol C Tables 4.2.6.8 and 6.1.1.4'
N N 0.0061 0.0033 'International Tables Vol C Tables 4.2.6.8 and 6.1.1.4'
P P 0.1023 0.0942 'International Tables Vol C Tables 4.2.6.8 and 6.1.1.4'
S S 0.1246 0.1234 'International Tables Vol C Tables 4.2.6.8 and 6.1.1.4'
Cl Cl 0.1484 0.1585 'International Tables Vol C Tables 4.2.6.8 and 6.1.1.4'
Zr Zr -2.9673 0.5597 'International Tables Vol C Tables 4.2.6.8 and 6.1.1.4'

loop_
_geom_angle_atom_site_label_1
_geom_angle_atom_site_label_2
_geom_angle_atom_site_label_3
_geom_angle
C02 C01 S01 111.4(3)
C02 C01 P01 117.8(2)
S01 C01 P01 130.6(2)
C01 C02 N01 121.9(3)
C01 C02 C03 111.9(3)
N01 C02 C03 126.2(3)
C04 C03 C02 112.4(3)
C04 C03 H03 123.8
C02 C03 H03 123.8
C03 C04 S01 113.1(3)
C03 C04 H04 123.5
S01 C04 H04 123.5
C06 C05 S02 111.4(3)
C06 C05 P01 118.5(3)
S02 C05 P01 130.0(2)
C05 C06 N02 121.3(3)
C05 C06 C07 112.3(3)
N02 C06 C07 126.4(3)
C08 C07 C06 111.4(4)
C08 C07 H07 124.3
C06 C07 H07 124.3
C07 C08 S02 113.2(3)
C07 C08 H08 123.4
S02 C08 H08 123.4
C14 C09 C10 119.2(4)
C14 C09 P01 122.4(3)
C10 C09 P01 118.4(3)
C11 C10 C09 119.5(5)
C11 C10 H10 120.3
C09 C10 H10 120.3
C12 C11 C10 121.6(5)
C12 C11 H11 119.2
C10 C11 H11 119.2
C11 C12 C13 119.7(5)
C11 C12 H12 120.1
C13 C12 H12 120.1
C12 C13 C14 120.0(5)
C12 C13 H13 120.0
C14 C13 H13 120.0
C09 C14 C13 120.0(4)
C09 C14 H14 120.0
C13 C14 H14 120.0
C16 C15 C20 121.2(4)
C16 C15 N01 119.5(4)
C20 C15 N01 119.3(4)
C15 C16 C17 118.8(5)
C15 C16 C22 122.0(4)
C17 C16 C22 119.2(4)
C18 C17 C16 120.7(5)
C18 C17 H17 119.7
C16 C17 H17 119.7
C17 C18 C19 119.4(4)
C17 C18 C23 120.3(6)
C19 C18 C23 120.3(6)
C18 C19 C20 122.2(5)
C18 C19 H19 118.9
C20 C19 H19 118.9
C19 C20 C15 117.6(5)
C19 C20 C21 120.2(4)
C15 C20 C21 122.2(4)
C20 C21 H21A 109.5
C20 C21 H21B 109.5
H21A C21 H21B 109.5
C20 C21 H21C 109.5
H21A C21 H21C 109.5
H21B C21 H21C 109.5
C16 C22 H22A 109.5
C16 C22 H22B 109.5
H22A C22 H22B 109.5
C16 C22 H22C 109.5
H22A C22 H22C 109.5
H22B C22 H22C 109.5
C18 C23 H23A 109.5
C18 C23 H23B 109.5
H23A C23 H23B 109.5
C18 C23 H23C 109.5
H23A C23 H23C 109.5
H23B C23 H23C 109.5
C25 C24 C29 120.5(3)
C25 C24 N02 121.6(3)
C29 C24 N02 117.9(3)
C26 C25 C24 118.1(3)
C26 C25 C31 120.2(3)
C24 C25 C31 121.6(3)
C27 C26 C25 122.6(4)
C27 C26 H26 118.7
C25 C26 H26 118.7
C26 C27 C28 118.2(3)
C26 C27 C32 121.5(4)
C28 C27 C32 120.2(4)
C29 C28 C27 121.8(3)
C29 C28 H28 119.1
C27 C28 H28 119.1
C28 C29 C24 118.5(3)
C28 C29 C30 120.4(3)
C24 C29 C30 121.1(3)
C29 C30 H30A 109.5
C29 C30 H30B 109.5
H30A C30 H30B 109.5
C29 C30 H30C 109.5
H30A C30 H30C 109.5
H30B C30 H30C 109.5
C25 C31 H31A 109.5
C25 C31 H31B 109.5
H31A C31 H31B 109.5
C25 C31 H31C 109.5
H31A C31 H31C 109.5
H31B C31 H31C 109.5
C27 C32 H32A 109.5
C27 C32 H32B 109.5
H32A C32 H32B 109.5
C27 C32 H32C 109.5
H32A C32 H32C 109.5
H32B C32 H32C 109.5
C02 N01 C15 114.3(3)
C02 N01 Zr1 128.9(2)
C15 N01 Zr1 116.8(2)
C06 N02 C24 116.3(3)
C06 N02 Zr1 129.0(2)
C24 N02 Zr1 114.3(2)
C01 P01 C05 108.67(17)
C01 P01 C09 108.87(17)
C05 P01 C09 107.28(17)
C01 P01 Zr1 96.09(12)
C05 P01 Zr1 95.32(12)
C09 P01 Zr1 138.00(12)
C04 S01 C01 91.21(18)
C08 S02 C05 91.59(18)
N02 Zr1 N01 121.28(11)
N02 Zr1 Cl01 101.63(8)
N01 Zr1 Cl01 101.39(9)
N02 Zr1 Cl02 111.90(8)
N01 Zr1 Cl02 115.28(9)
Cl01 Zr1 Cl02 101.27(5)
N02 Zr1 P01 72.90(8)
N01 Zr1 P01 72.64(8)
Cl01 Zr1 P01 166.84(4)
Cl02 Zr1 P01 91.88(5)

loop_
_geom_bond_atom_site_label_1
_geom_bond_atom_site_label_2
_geom_bond_distance
C01 C02 1.378(5)
C01 S01 1.731(3)
C01 P01 1.767(3)
C02 N01 1.413(4)
C02 C03 1.422(5)
C03 C04 1.356(5)
C03 H03 0.9500
C04 S01 1.701(4)
C04 H04 0.9500
C05 C06 1.385(5)
C05 S02 1.720(4)
C05 P01 1.768(4)
C06 N02 1.401(4)
C06 C07 1.432(5)
C07 C08 1.366(5)
C07 H07 0.9500
C08 S02 1.707(4)
C08 H08 0.9500
C09 C14 1.378(5)
C09 C10 1.380(5)
C09 P01 1.812(4)
C10 C11 1.373(6)
C10 H10 0.9500
C11 C12 1.346(7)
C11 H11 0.9500
C12 C13 1.367(7)
C12 H12 0.9500
C13 C14 1.385(6)
C13 H13 0.9500
C14 H14 0.9500
C15 C16 1.384(6)
C15 C20 1.403(5)
C15 N01 1.449(5)
C16 C17 1.410(6)
C16 C22 1.510(6)
C17 C18 1.369(7)
C17 H17 0.9500
C18 C19 1.378(7)
C18 C23 1.522(6)
C19 C20 1.389(6)
C19 H19 0.9500
C20 C21 1.500(6)
C21 H21A 0.9800
C21 H21B 0.9800
C21 H21C 0.9800
C22 H22A 0.9800
C22 H22B 0.9800
C22 H22C 0.9800
C23 H23A 0.9800
C23 H23B 0.9800
C23 H23C 0.9800
C24 C25 1.400(5)
C24 C29 1.408(5)
C24 N02 1.446(4)
C25 C26 1.387(5)
C25 C31 1.504(5)
C26 C27 1.376(5)
C26 H26 0.9500
C27 C28 1.388(5)
C27 C32 1.514(5)
C28 C29 1.387(5)
C28 H28 0.9500
C29 C30 1.506(5)
C30 H30A 0.9800
C30 H30B 0.9800
C30 H30C 0.9800
C31 H31A 0.9800
C31 H31B 0.9800
C31 H31C 0.9800
C32 H32A 0.9800
C32 H32B 0.9800
C32 H32C 0.9800
N01 Zr1 2.072(3)
N02 Zr1 2.070(3)
P01 Zr1 2.8352(12)
Cl01 Zr1 2.3773(12)
Cl02 Zr1 2.3909(16)

loop_
_geom_torsion_atom_site_label_1
_geom_torsion_atom_site_label_2
_geom_torsion_atom_site_label_3
_geom_torsion_atom_site_label_4
_geom_torsion
S01 C01 C02 N01 176.8(3)
P01 C01 C02 N01 2.1(5)
S01 C01 C02 C03 -2.1(4)
P01 C01 C02 C03 -176.8(3)
C01 C02 C03 C04 1.2(5)
N01 C02 C03 C04 -177.6(3)
C02 C03 C04 S01 0.3(5)
S02 C05 C06 N02 -178.2(2)
P01 C05 C06 N02 -1.6(4)
S02 C05 C06 C07 1.4(4)
P01 C05 C06 C07 178.0(2)
C05 C06 C07 C08 -1.2(4)
N02 C06 C07 C08 178.4(3)
C06 C07 C08 S02 0.5(4)
C14 C09 C10 C11 -0.5(7)
P01 C09 C10 C11 -178.2(4)
C09 C10 C11 C12 -0.8(8)
C10 C11 C12 C13 1.5(8)
C11 C12 C13 C14 -0.9(8)
C10 C09 C14 C13 1.1(6)
P01 C09 C14 C13 178.6(3)
C12 C13 C14 C09 -0.4(7)
C20 C15 C16 C17 -0.9(6)
N01 C15 C16 C17 178.3(3)
C20 C15 C16 C22 -179.7(4)
N01 C15 C16 C22 -0.6(6)
C15 C16 C17 C18 -2.0(6)
C22 C16 C17 C18 176.8(4)
C16 C17 C18 C19 3.2(6)
C16 C17 C18 C23 -175.8(4)
C17 C18 C19 C20 -1.5(6)
C23 C18 C19 C20 177.5(4)
C18 C19 C20 C15 -1.3(6)
C18 C19 C20 C21 179.1(4)
C16 C15 C20 C19 2.5(5)
N01 C15 C20 C19 -176.7(3)
C16 C15 C20 C21 -178.0(4)
N01 C15 C20 C21 2.9(5)
C29 C24 C25 C26 5.4(6)
N02 C24 C25 C26 -172.3(3)
C29 C24 C25 C31 -173.6(4)
N02 C24 C25 C31 8.7(6)
C24 C25 C26 C27 -2.0(6)
C31 C25 C26 C27 177.1(4)
C25 C26 C27 C28 -2.7(6)
C25 C26 C27 C32 176.0(4)
C26 C27 C28 C29 3.9(6)
C32 C27 C28 C29 -174.8(4)
C27 C28 C29 C24 -0.5(6)
C27 C28 C29 C30 -179.9(4)
C25 C24 C29 C28 -4.3(5)
N02 C24 C29 C28 173.5(3)
C25 C24 C29 C30 175.2(3)
N02 C24 C29 C30 -7.0(5)
C01 C02 N01 C15 165.1(4)
C03 C02 N01 C15 -16.2(5)
C01 C02 N01 Zr1 -17.8(5)
C03 C02 N01 Zr1 160.9(3)
C16 C15 N01 C02 -94.1(4)
C20 C15 N01 C02 85.1(4)
C16 C15 N01 Zr1 88.5(4)
C20 C15 N01 Zr1 -92.4(3)
C05 C06 N02 C24 -154.5(3)
C07 C06 N02 C24 26.0(5)
C05 C06 N02 Zr1 18.3(5)
C07 C06 N02 Zr1 -161.3(3)
C25 C24 N02 C06 -100.0(4)
C29 C24 N02 C06 82.2(4)
C25 C24 N02 Zr1 86.2(4)
C29 C24 N02 Zr1 -91.6(3)
C02 C01 P01 C05 105.5(3)
S01 C01 P01 C05 -68.0(3)
C02 C01 P01 C09 -138.0(3)
S01 C01 P01 C09 48.6(3)
C02 C01 P01 Zr1 7.7(3)
S01 C01 P01 Zr1 -165.7(2)
C06 C05 P01 C01 -106.8(3)
S02 C05 P01 C01 69.1(3)
C06 C05 P01 C09 135.7(3)
S02 C05 P01 C09 -48.4(3)
C06 C05 P01 Zr1 -8.5(3)
S02 C05 P01 Zr1 167.4(2)
C14 C09 P01 C01 13.9(4)
C10 C09 P01 C01 -168.5(3)
C14 C09 P01 C05 131.4(3)
C10 C09 P01 C05 -51.1(4)
C14 C09 P01 Zr1 -109.2(3)
C10 C09 P01 Zr1 68.3(4)
C03 C04 S01 C01 -1.3(3)
C02 C01 S01 C04 1.9(3)
P01 C01 S01 C04 175.7(3)
C07 C08 S02 C05 0.2(3)
C06 C05 S02 C08 -0.9(3)
P01 C05 S02 C08 -177.0(3)
C06 N02 Zr1 N01 39.1(3)
C24 N02 Zr1 N01 -148.0(2)
C06 N02 Zr1 Cl01 150.3(3)
C24 N02 Zr1 Cl01 -36.9(2)
C06 N02 Zr1 Cl02 -102.4(3)
C24 N02 Zr1 Cl02 70.5(2)
C06 N02 Zr1 P01 -17.4(2)
C24 N02 Zr1 P01 155.5(2)
C02 N01 Zr1 N02 -40.1(3)
C15 N01 Zr1 N02 136.9(3)
C02 N01 Zr1 Cl01 -151.4(3)
C15 N01 Zr1 Cl01 25.6(3)
C02 N01 Zr1 Cl02 100.2(3)
C15 N01 Zr1 Cl02 -82.8(3)
C02 N01 Zr1 P01 16.5(3)
C15 N01 Zr1 P01 -166.5(3)
C01 P01 Zr1 N02 120.89(15)
C05 P01 Zr1 N02 11.42(13)
C09 P01 Zr1 N02 -111.9(2)
C01 P01 Zr1 N01 -10.82(15)
C05 P01 Zr1 N01 -120.29(15)
C09 P01 Zr1 N01 116.4(2)
C01 P01 Zr1 Cl01 53.8(2)
C05 P01 Zr1 Cl01 -55.7(2)
C09 P01 Zr1 Cl01 -179.0(2)
C01 P01 Zr1 Cl02 -126.76(13)
C05 P01 Zr1 Cl02 123.77(12)
C09 P01 Zr1 Cl02 0.5(2)
